data_4318281
loop_
_publ_author_name
'Arunashree Panda'
'Matthias Stender'
'Robert J. Wright'
'Marilyn M. Olmstead'
'Peter Klavins'
'Philip P. Power'

_publ_section_title
;
 Synthesis and Characterization of Three-Coordinate and Related
 \b-Diketiminate Derivatives of Manganese, Iron, and Cobalt
;
_journal_name_full 'Inorganic Chemistry'
_journal_page_first 3909
_journal_page_last 3916
_journal_paper_doi 10.1021/ic025552s
_journal_volume 41
_journal_year 2002
_chemical_formula_sum 'C29 H47 Fe N3 Si2'
_chemical_formula_weight 549.73
_chemical_name_common (Mes)NacNacFeN(SiMe3)2
_chemical_name_systematic
; 
 ? 
;
_space_group_IT_number 15
_symmetry_cell_setting monoclinic
_symmetry_space_group_name_Hall '-C 2yc'
_symmetry_space_group_name_H-M 'C 1 2/c 1'
_atom_sites_solution_hydrogens geom
_atom_sites_solution_primary direct
_atom_sites_solution_secondary difmap
_audit_creation_method SHELXL-97
_cell_angle_alpha 90.00
_cell_angle_beta 101.248(9)
_cell_angle_gamma 90.00
_cell_formula_units_Z 4
_cell_length_a 17.091(3)
_cell_length_b 15.102(3)
_cell_length_c 12.501(3)
_cell_measurement_reflns_used 6348
_cell_measurement_temperature 90(2)
_cell_measurement_theta_max 31.36
_cell_measurement_theta_min 2.29
_cell_volume 3164.6(11)
_computing_cell_refinement 'Bruker SMART'
_computing_data_collection 'Bruker SMART'
_computing_data_reduction 'Bruker SHELXTL v. 5.10'
_computing_molecular_graphics 'XP, Bruker SHELXTL v. 5.10'
_computing_publication_material 'XCIF, Bruker SHELXTL v. 5.10'
_computing_structure_refinement 'XL, Bruker SHELXTL v. 5.10'
_computing_structure_solution 'XS, Bruker SHELXTL v. 5.10'
_diffrn_ambient_temperature 90(2)
_diffrn_measured_fraction_theta_full 0.944
_diffrn_measured_fraction_theta_max 0.944
_diffrn_measurement_device_type 'Bruker SMART 1000'
_diffrn_measurement_method /w
_diffrn_radiation_monochromator graphite
_diffrn_radiation_source 'normal-focus sealed tube'
_diffrn_radiation_type MoK\a
_diffrn_radiation_wavelength 0.71073
_diffrn_reflns_av_R_equivalents 0.0195
_diffrn_reflns_av_sigmaI/netI 0.0165
_diffrn_reflns_limit_h_max 24
_diffrn_reflns_limit_h_min -24
_diffrn_reflns_limit_k_max 21
_diffrn_reflns_limit_k_min -21
_diffrn_reflns_limit_l_max 18
_diffrn_reflns_limit_l_min -18
_diffrn_reflns_number 20219
_diffrn_reflns_theta_full 31.39
_diffrn_reflns_theta_max 31.39
_diffrn_reflns_theta_min 1.82
_diffrn_standards_decay_% <0.01
_diffrn_standards_number '50 frames remeasured'
_exptl_absorpt_coefficient_mu 0.573
_exptl_absorpt_correction_T_max 0.8885
_exptl_absorpt_correction_T_min 0.8828
_exptl_absorpt_correction_type empirical
_exptl_absorpt_process_details
;SADABS: an empirical absorption program by G. M. Sheldrick
using the method described by Blessing, R. H.; Acta Cryst.
A51, 1995, 33.
;
_exptl_crystal_colour orange
_exptl_crystal_density_diffrn 1.154
_exptl_crystal_density_method 'not measured'
_exptl_crystal_description column
_exptl_crystal_F_000 1184
_exptl_crystal_size_max 0.55
_exptl_crystal_size_mid 0.49
_exptl_crystal_size_min 0.41
_refine_diff_density_max 0.419
_refine_diff_density_min -0.290
_refine_diff_density_rms 0.053
_refine_ls_extinction_method none
_refine_ls_goodness_of_fit_ref 1.049
_refine_ls_hydrogen_treatment constr
_refine_ls_matrix_type full
_refine_ls_number_parameters 167
_refine_ls_number_reflns 4926
_refine_ls_number_restraints 0
_refine_ls_restrained_S_all 1.049
_refine_ls_R_factor_all 0.0354
_refine_ls_R_factor_gt 0.0302
_refine_ls_shift/su_max 0.062
_refine_ls_shift/su_mean 0.001
_refine_ls_structure_factor_coef Fsqd
_refine_ls_weighting_details 'calc w=1/[\s^2^(Fo^2^)+(0.0470P)^2^+1.9375P] where P=(Fo^2^+2Fc^2^)/3'
_refine_ls_weighting_scheme calc
_refine_ls_wR_factor_gt 0.0821
_refine_ls_wR_factor_ref 0.0867
_reflns_number_gt 4391
_reflns_number_total 4926
_reflns_threshold_expression >2sigma(I)
_cod_data_source_file ic025552s_s1_6.cif
_cod_data_source_block mas65
_cod_original_cell_volume 3164.5(11)
_cod_database_code 4318281

loop_
_symmetry_equiv_pos_as_xyz
'x, y, z'
'-x, y, -z+1/2'
'x+1/2, y+1/2, z'
'-x+1/2, y+1/2, -z+1/2'
'-x, -y, -z'
'x, -y, z-1/2'
'-x+1/2, -y+1/2, -z'
'x+1/2, -y+1/2, z-1/2'

loop_
_atom_site_label
_atom_site_type_symbol
_atom_site_fract_x
_atom_site_fract_y
_atom_site_fract_z
_atom_site_U_iso_or_equiv
_atom_site_adp_type
_atom_site_occupancy
_atom_site_symmetry_multiplicity
_atom_site_calc_flag
_atom_site_refinement_flags
_atom_site_disorder_assembly
_atom_site_disorder_group
Fe1 Fe 0.0000 0.138396(13) 0.2500 0.01935(6) Uani 1 2 d S . .
N1 N 0.08360(5) 0.04969(6) 0.23401(7) 0.01963(16) Uani 1 1 d . . .
N2 N 0.0000 0.26517(8) 0.2500 0.0215(2) Uani 1 2 d S . .
Si1 Si 0.075322(17) 0.31960(2) 0.33682(3) 0.02389(8) Uani 1 1 d . . .
C13 C 0.12185(9) 0.24465(9) 0.45084(13) 0.0420(3) Uani 1 1 d . . .
H13A H 0.1409 0.1907 0.4207 0.063 Uiso 1 1 calc R . .
H13B H 0.0821 0.2290 0.4946 0.063 Uiso 1 1 calc R . .
H13C H 0.1668 0.2750 0.4970 0.063 Uiso 1 1 calc R . .
C14 C 0.03889(8) 0.41915(9) 0.40233(12) 0.0380(3) Uani 1 1 d . . .
H14A H 0.0122 0.4598 0.3456 0.057 Uiso 1 1 calc R . .
H14B H 0.0843 0.4493 0.4479 0.057 Uiso 1 1 calc R . .
H14C H 0.0012 0.4004 0.4477 0.057 Uiso 1 1 calc R . .
C15 C 0.15620(8) 0.35594(11) 0.26524(14) 0.0446(3) Uani 1 1 d . . .
H15A H 0.1331 0.3917 0.2015 0.067 Uiso 1 1 calc R . .
H15B H 0.1825 0.3038 0.2417 0.067 Uiso 1 1 calc R . .
H15C H 0.1954 0.3914 0.3151 0.067 Uiso 1 1 calc R . .
C1 C 0.07001(6) -0.03762(7) 0.22960(8) 0.01939(17) Uani 1 1 d . . .
C2 C 0.0000 -0.07703(9) 0.2500 0.0201(2) Uani 1 2 d S . .
H2A H 0.0000 -0.1399 0.2500 0.024 Uiso 1 2 calc SR . .
C3 C 0.13277(6) -0.09949(7) 0.20225(10) 0.0259(2) Uani 1 1 d . . .
H3A H 0.1502 -0.0784 0.1366 0.039 Uiso 1 1 calc R . .
H3B H 0.1103 -0.1591 0.1892 0.039 Uiso 1 1 calc R . .
H3C H 0.1785 -0.1011 0.2632 0.039 Uiso 1 1 calc R . .
C4 C 0.15963(6) 0.08061(7) 0.21623(8) 0.02010(18) Uani 1 1 d . . .
C5 C 0.16392(7) 0.11683(7) 0.11386(9) 0.02379(19) Uani 1 1 d . . .
C6 C 0.23746(7) 0.14586(7) 0.09509(10) 0.0279(2) Uani 1 1 d . . .
H6A H 0.2405 0.1700 0.0258 0.033 Uiso 1 1 calc R . .
C7 C 0.30659(7) 0.14049(7) 0.17498(11) 0.0288(2) Uani 1 1 d . . .
C8 C 0.30048(6) 0.10646(8) 0.27656(10) 0.0277(2) Uani 1 1 d . . .
H8A H 0.3469 0.1037 0.3323 0.033 Uiso 1 1 calc R . .
C9 C 0.22805(6) 0.07618(7) 0.29894(9) 0.02289(19) Uani 1 1 d . . .
C10 C 0.22682(7) 0.03643(8) 0.40951(10) 0.0297(2) Uani 1 1 d . . .
H10A H 0.2551 0.0757 0.4666 0.045 Uiso 1 1 calc R . .
H10B H 0.2531 -0.0215 0.4152 0.045 Uiso 1 1 calc R . .
H10C H 0.1715 0.0294 0.4184 0.045 Uiso 1 1 calc R . .
C11 C 0.09042(8) 0.12174(9) 0.02501(10) 0.0331(2) Uani 1 1 d . . .
H11A H 0.1057 0.1381 -0.0439 0.050 Uiso 1 1 calc R . .
H11B H 0.0539 0.1664 0.0441 0.050 Uiso 1 1 calc R . .
H11C H 0.0639 0.0639 0.0171 0.050 Uiso 1 1 calc R . .
C12 C 0.38636(8) 0.16823(9) 0.15117(15) 0.0418(3) Uani 1 1 d . . .
H12A H 0.3803 0.1834 0.0738 0.063 Uiso 1 1 calc R . .
H12B H 0.4244 0.1194 0.1686 0.063 Uiso 1 1 calc R . .
H12C H 0.4061 0.2199 0.1957 0.063 Uiso 1 1 calc R . .

loop_
_atom_site_aniso_label
_atom_site_aniso_U_11
_atom_site_aniso_U_22
_atom_site_aniso_U_33
_atom_site_aniso_U_23
_atom_site_aniso_U_13
_atom_site_aniso_U_12
Fe1 0.01679(10) 0.01797(10) 0.02283(11) 0.000 0.00278(7) 0.000
N1 0.0159(3) 0.0218(4) 0.0210(4) 0.0011(3) 0.0031(3) -0.0002(3)
N2 0.0173(5) 0.0190(5) 0.0276(6) 0.000 0.0027(4) 0.000
Si1 0.01836(13) 0.02170(14) 0.03118(16) -0.00318(11) 0.00379(11) -0.00212(10)
C13 0.0408(7) 0.0313(6) 0.0443(7) -0.0011(5) -0.0151(6) -0.0012(5)
C14 0.0374(6) 0.0315(6) 0.0428(7) -0.0121(5) 0.0023(5) 0.0029(5)
C15 0.0271(6) 0.0535(9) 0.0558(9) -0.0104(7) 0.0145(6) -0.0153(6)
C1 0.0167(4) 0.0213(4) 0.0196(4) 0.0000(3) 0.0022(3) 0.0017(3)
C2 0.0172(5) 0.0194(6) 0.0228(6) 0.000 0.0016(5) 0.000
C3 0.0216(4) 0.0231(5) 0.0344(6) -0.0012(4) 0.0088(4) 0.0026(4)
C4 0.0180(4) 0.0199(4) 0.0229(4) 0.0004(3) 0.0053(3) -0.0002(3)
C5 0.0264(5) 0.0220(4) 0.0240(5) 0.0004(4) 0.0076(4) 0.0005(4)
C6 0.0341(6) 0.0218(5) 0.0320(5) 0.0006(4) 0.0166(5) -0.0018(4)
C7 0.0253(5) 0.0204(5) 0.0449(7) -0.0037(4) 0.0169(5) -0.0036(4)
C8 0.0184(4) 0.0259(5) 0.0387(6) -0.0015(4) 0.0051(4) -0.0019(4)
C9 0.0187(4) 0.0231(4) 0.0265(5) 0.0008(4) 0.0035(4) -0.0006(3)
C10 0.0250(5) 0.0357(6) 0.0264(5) 0.0056(4) -0.0003(4) -0.0012(4)
C11 0.0356(6) 0.0399(6) 0.0230(5) 0.0051(5) 0.0037(4) 0.0017(5)
C12 0.0320(6) 0.0329(6) 0.0676(10) -0.0042(6) 0.0269(6) -0.0086(5)

loop_
_atom_type_symbol
_atom_type_description
_atom_type_scat_dispersion_real
_atom_type_scat_dispersion_imag
_atom_type_scat_source
C C 0.0033 0.0016 'International Tables Vol C Tables 4.2.6.8 and 6.1.1.4'
H H 0.0000 0.0000 'International Tables Vol C Tables 4.2.6.8 and 6.1.1.4'
N N 0.0061 0.0033 'International Tables Vol C Tables 4.2.6.8 and 6.1.1.4'
Si Si 0.0817 0.0704 'International Tables Vol C Tables 4.2.6.8 and 6.1.1.4'
Fe Fe 0.3463 0.8444 'International Tables Vol C Tables 4.2.6.8 and 6.1.1.4'

loop_
_geom_angle_atom_site_label_1
_geom_angle_atom_site_label_2
_geom_angle_atom_site_label_3
_geom_angle
_geom_angle_site_symmetry_1
_geom_angle_site_symmetry_3
_geom_angle_publ_flag
N2 Fe1 N1 132.13(3) . 2 ?
N2 Fe1 N1 132.13(3) . . ?
N1 Fe1 N1 95.73(5) 2 . ?
C1 N1 C4 117.93(8) . . ?
C1 N1 Fe1 122.91(7) . . ?
C4 N1 Fe1 118.90(7) . . ?
Si1 N2 Si1 122.98(8) . 2 ?
Si1 N2 Fe1 118.51(4) . . ?
Si1 N2 Fe1 118.51(4) 2 . ?
N2 Si1 C15 111.72(5) . . ?
N2 Si1 C13 110.22(6) . . ?
C15 Si1 C13 107.34(8) . . ?
N2 Si1 C14 112.75(5) . . ?
C15 Si1 C14 108.25(7) . . ?
C13 Si1 C14 106.26(7) . . ?
N1 C1 C2 123.89(10) . . ?
N1 C1 C3 119.57(9) . . ?
C2 C1 C3 116.54(10) . . ?
C1 C2 C1 129.82(13) . 2 ?
C9 C4 C5 120.33(9) . . ?
C9 C4 N1 121.25(9) . . ?
C5 C4 N1 118.41(9) . . ?
C6 C5 C4 118.96(10) . . ?
C6 C5 C11 120.65(10) . . ?
C4 C5 C11 120.37(10) . . ?
C7 C6 C5 121.86(11) . . ?
C8 C7 C6 118.12(10) . . ?
C8 C7 C12 120.88(12) . . ?
C6 C7 C12 120.97(12) . . ?
C7 C8 C9 122.01(11) . . ?
C8 C9 C4 118.69(10) . . ?
C8 C9 C10 118.94(10) . . ?
C4 C9 C10 122.32(9) . . ?

loop_
_geom_bond_atom_site_label_1
_geom_bond_atom_site_label_2
_geom_bond_distance
_geom_bond_site_symmetry_2
_geom_bond_publ_flag
Fe1 N2 1.9145(13) . ?
Fe1 N1 1.9969(9) 2 ?
Fe1 N1 1.9969(9) . ?
N1 C1 1.3380(13) . ?
N1 C4 1.4382(13) . ?
N2 Si1 1.7221(7) . ?
N2 Si1 1.7221(7) 2 ?
Si1 C15 1.8694(15) . ?
Si1 C13 1.8716(14) . ?
Si1 C14 1.8755(13) . ?
C1 C2 1.4036(12) . ?
C1 C3 1.5111(14) . ?
C2 C1 1.4036(12) 2 ?
C4 C9 1.4034(14) . ?
C4 C5 1.4068(15) . ?
C5 C6 1.3936(16) . ?
C5 C11 1.5076(16) . ?
C6 C7 1.3928(19) . ?
C7 C8 1.3925(18) . ?
C7 C12 1.5102(16) . ?
C8 C9 1.3982(15) . ?
C9 C10 1.5109(16) . ?
